data_4034062
loop_
_publ_author_name
'Yang, Jinyue'
'Fu, Xiaopan'
'Tang, Shibiao'
'Deng, Kezuan'
'Zhang, Lili'
'Yang, Xianjin'
'Ji, Yafei'

_publ_section_title
;
 2-Amino-5,6-difluorophenyl-1<i>H</i>-pyrazole-Directed Pd<sup>II</sup>
 Catalysis: Arylation of Unactivated \b-C(sp<sup>3</sup>)-H Bonds.
;
_journal_issue 16
_journal_name_full 'The Journal of organic chemistry'
_journal_page_first 10221
_journal_page_last 10236
_journal_paper_doi 10.1021/acs.joc.9b01276
_journal_volume 84
_journal_year 2019
_chemical_formula_sum 'C21 H18 F5 N3 O'
_chemical_formula_weight 423.38
_space_group_crystal_system triclinic
_space_group_IT_number 2
_space_group_name_Hall '-P 1'
_space_group_name_H-M_alt 'P -1'
_atom_sites_solution_hydrogens mixed
_audit_creation_method SHELXL-2013
_cell_angle_alpha 81.9550(10)
_cell_angle_beta 89.1030(10)
_cell_angle_gamma 82.3940(10)
_cell_formula_units_Z 2
_cell_length_a 9.2336(4)
_cell_length_b 9.4539(4)
_cell_length_c 11.6746(6)
_cell_measurement_reflns_used 5446
_cell_measurement_temperature 293(2)
_cell_measurement_theta_max 54.831
_cell_measurement_theta_min 5.233
_cell_volume 1000.20(8)
_computing_cell_refinement 'Bruker SAINT'
_computing_data_collection 'Bruker APEX2'
_computing_data_reduction 'Bruker SAINT'
_computing_molecular_graphics 'Bruker SHELXTL'
_computing_publication_material 'Bruker SHELXTL'
_computing_structure_refinement 'SHELXL-2013 (Sheldrick, 2013)'
_computing_structure_solution 'SHELXS-97 (Sheldrick 2008)'
_diffrn_ambient_temperature 293(2)
_diffrn_measured_fraction_theta_full 0.993
_diffrn_measured_fraction_theta_max 0.993
_diffrn_measurement_device_type 'Bruker APEX-II CCD'
_diffrn_measurement_method '\f and \w scans'
_diffrn_radiation_type MoK\a
_diffrn_radiation_wavelength 0.71073
_diffrn_reflns_av_R_equivalents 0.0318
_diffrn_reflns_av_unetI/netI 0.0286
_diffrn_reflns_Laue_measured_fraction_full 0.993
_diffrn_reflns_Laue_measured_fraction_max 0.993
_diffrn_reflns_limit_h_max 11
_diffrn_reflns_limit_h_min -11
_diffrn_reflns_limit_k_max 11
_diffrn_reflns_limit_k_min -11
_diffrn_reflns_limit_l_max 14
_diffrn_reflns_limit_l_min -14
_diffrn_reflns_number 14159
_diffrn_reflns_point_group_measured_fraction_full 0.993
_diffrn_reflns_point_group_measured_fraction_max 0.993
_diffrn_reflns_theta_full 25.242
_diffrn_reflns_theta_max 25.492
_diffrn_reflns_theta_min 2.617
_exptl_absorpt_coefficient_mu 0.120
_exptl_absorpt_correction_T_max 0.7456
_exptl_absorpt_correction_T_min 0.6017
_exptl_absorpt_correction_type multi-scan
_exptl_absorpt_process_details sadabs
_exptl_crystal_colour colorless
_exptl_crystal_density_diffrn 1.406
_exptl_crystal_description prismatic
_exptl_crystal_F_000 436
_exptl_crystal_size_max 0.180
_exptl_crystal_size_mid 0.160
_exptl_crystal_size_min 0.130
_refine_diff_density_max 0.292
_refine_diff_density_min -0.313
_refine_diff_density_rms 0.032
_refine_ls_extinction_coef 0.063(11)
_refine_ls_extinction_expression Fc^*^=kFc[1+0.001xFc^2^\l^3^/sin(2\q)]^-1/4^
_refine_ls_extinction_method SHELXL
_refine_ls_goodness_of_fit_ref 1.039
_refine_ls_hydrogen_treatment mixed
_refine_ls_matrix_type full
_refine_ls_number_parameters 304
_refine_ls_number_reflns 3701
_refine_ls_number_restraints 48
_refine_ls_restrained_S_all 1.142
_refine_ls_R_factor_all 0.0676
_refine_ls_R_factor_gt 0.0501
_refine_ls_shift/su_max 0.001
_refine_ls_shift/su_mean 0.000
_refine_ls_structure_factor_coef Fsqd
_refine_ls_weighting_details 'w=1/[\s^2^(Fo^2^)+(0.0567P)^2^+0.3307P] where P=(Fo^2^+2Fc^2^)/3'
_refine_ls_weighting_scheme calc
_refine_ls_wR_factor_gt 0.1212
_refine_ls_wR_factor_ref 0.1361
_reflns_Friedel_coverage 0.000
_reflns_number_gt 2846
_reflns_number_total 3701
_reflns_threshold_expression 'I > 2\s(I)'
_cod_data_source_file jo9b01276_si_002.cif
_cod_data_source_block mo_d8v19145_0m
_cod_original_cell_volume 1000.21(8)
_cod_database_code 4034062
_shelx_space_group_comment
; 
The symmetry employed for this shelxl refinement is uniquely defined 
by the following loop, which should always be used as a source of 
symmetry information in preference to the above space-group names. 
They are only intended as comments. 
;
_shelx_estimated_absorpt_t_min 0.979
_shelx_estimated_absorpt_t_max 0.985
_shelxl_version_number 2013-4

loop_
_space_group_symop_operation_xyz
'x, y, z'
'-x, -y, -z'

loop_
_atom_site_label
_atom_site_type_symbol
_atom_site_fract_x
_atom_site_fract_y
_atom_site_fract_z
_atom_site_U_iso_or_equiv
_atom_site_adp_type
_atom_site_occupancy
_atom_site_site_symmetry_order
_atom_site_calc_flag
_atom_site_refinement_flags_posn
_atom_site_refinement_flags_adp
_atom_site_refinement_flags_occupancy
_atom_site_disorder_assembly
_atom_site_disorder_group
F1 F 0.64958(14) 0.65472(14) 0.23769(10) 0.0697(4) Uani 1 1 d . . . . .
F2 F 0.92882(15) 0.57880(16) 0.30464(14) 0.0859(5) Uani 1 1 d . . . . .
F3 F 0.9068(5) 0.9289(5) 0.9449(3) 0.1266(12) Uani 0.6 1 d . U P A 1
F4 F 0.8905(7) 0.8119(6) 1.1157(3) 0.1250(15) Uani 0.6 1 d . U P A 1
F5 F 0.7297(7) 0.9718(8) 1.0399(7) 0.1414(16) Uani 0.5 1 d . U P A 1
F3' F 0.8074(11) 0.9957(7) 0.9716(5) 0.1204(17) Uani 0.4 1 d . U P A 2
F4' F 0.9497(10) 0.8201(11) 1.0669(8) 0.147(2) Uani 0.4 1 d . U P A 2
F5' F 0.7225(7) 0.9127(5) 1.1145(4) 0.1229(13) Uani 0.5 1 d . U P A 2
O1 O 0.40876(17) 0.61786(15) 0.62643(13) 0.0640(4) Uani 1 1 d . . . . .
N1 N 0.44104(17) 0.77604(16) 0.37508(13) 0.0476(4) Uani 1 1 d . . . . .
N2 N 0.3941(2) 0.91541(17) 0.33247(16) 0.0594(5) Uani 1 1 d . . . . .
N3 N 0.52619(17) 0.81387(17) 0.60306(14) 0.0478(4) Uani 1 1 d . . . . .
C1 C 0.5868(2) 0.73626(18) 0.41529(16) 0.0461(4) Uani 1 1 d . . . . .
C2 C 0.6895(2) 0.6760(2) 0.34278(17) 0.0536(5) Uani 1 1 d . . . . .
C3 C 0.8323(2) 0.6401(2) 0.3770(2) 0.0612(6) Uani 1 1 d . . . . .
C4 C 0.8770(2) 0.6659(2) 0.4824(2) 0.0647(6) Uani 1 1 d . . . . .
H4 H 0.9749 0.6446 0.5038 0.078 Uiso 1 1 calc R U . . .
C5 C 0.7751(2) 0.7239(2) 0.55647(19) 0.0575(5) Uani 1 1 d . . . . .
H5 H 0.8046 0.7399 0.6289 0.069 Uiso 1 1 calc R U . . .
C6 C 0.6299(2) 0.75841(19) 0.52451(16) 0.0466(5) Uani 1 1 d . . . . .
C7 C 0.2615(3) 0.9116(3) 0.2936(2) 0.0680(6) Uani 1 1 d . . . . .
H7 H 0.2006 0.9924 0.2598 0.082 Uiso 1 1 calc R U . . .
C8 C 0.2236(3) 0.7743(3) 0.3090(2) 0.0705(6) Uani 1 1 d . . . . .
H8 H 0.1363 0.7458 0.2880 0.085 Uiso 1 1 calc R U . . .
C9 C 0.3405(2) 0.6899(2) 0.3611(2) 0.0628(6) Uani 1 1 d . . . . .
H9 H 0.3493 0.5907 0.3830 0.075 Uiso 1 1 calc R U . . .
C10 C 0.4260(2) 0.73378(19) 0.65458(16) 0.0481(5) Uani 1 1 d . . . . .
C11 C 0.3401(2) 0.7950(2) 0.75231(17) 0.0523(5) Uani 1 1 d . . . . .
H11 H 0.3686 0.8898 0.7591 0.063 Uiso 1 1 calc R U . . .
C12 C 0.1768(2) 0.8127(3) 0.7274(2) 0.0683(6) Uani 1 1 d . . . . .
H12A H 0.1493 0.7198 0.7168 0.082 Uiso 1 1 calc R U . . .
H12B H 0.1240 0.8439 0.7938 0.082 Uiso 1 1 calc R U . . .
C13 C 0.1315(3) 0.9192(3) 0.6220(3) 0.0892(8) Uani 1 1 d . . . . .
H13A H 0.1792 0.8864 0.5551 0.134 Uiso 1 1 calc R U . . .
H13B H 0.1588 1.0114 0.6315 0.134 Uiso 1 1 calc R U . . .
H13C H 0.0275 0.9277 0.6122 0.134 Uiso 1 1 calc R U . . .
C14 C 0.3792(2) 0.6940(3) 0.86568(18) 0.0626(6) Uani 1 1 d . . . . .
H14A H 0.3254 0.7333 0.9286 0.075 Uiso 1 1 calc R U . . .
H14B H 0.3483 0.6010 0.8600 0.075 Uiso 1 1 calc R U . . .
C15 C 0.5397(2) 0.6727(2) 0.89378(17) 0.0580(5) Uani 1 1 d . . . . .
C16 C 0.6308(3) 0.5553(3) 0.8640(2) 0.0720(7) Uani 1 1 d . . . . .
H16 H 0.5912 0.4857 0.8300 0.086 Uiso 1 1 calc R U . . .
C17 C 0.7782(3) 0.5395(3) 0.8838(2) 0.0866(8) Uani 1 1 d . . . . .
H17 H 0.8376 0.4602 0.8624 0.104 Uiso 1 1 calc R U . . .
C18 C 0.8392(3) 0.6402(3) 0.9349(2) 0.0824(8) Uani 1 1 d . . . . .
H18 H 0.9395 0.6300 0.9472 0.099 Uiso 1 1 calc R U . . .
C19 C 0.7500(3) 0.7564(3) 0.9679(2) 0.0695(6) Uani 1 1 d . . . . .
C20 C 0.6020(3) 0.7728(2) 0.94707(19) 0.0635(6) Uani 1 1 d . . . . .
H20 H 0.5427 0.8519 0.9690 0.076 Uiso 1 1 calc R U . . .
C21 C 0.8160(4) 0.8630(4) 1.0237(3) 0.0950(9) Uani 1 1 d . . . . .
H3A H 0.538(2) 0.892(2) 0.6250(18) 0.054(6) Uiso 1 1 d . . . . .

loop_
_atom_site_aniso_label
_atom_site_aniso_U_11
_atom_site_aniso_U_22
_atom_site_aniso_U_33
_atom_site_aniso_U_23
_atom_site_aniso_U_13
_atom_site_aniso_U_12
F1 0.0898(9) 0.0705(8) 0.0549(7) -0.0201(6) 0.0130(6) -0.0229(7)
F2 0.0765(9) 0.0828(10) 0.1001(11) -0.0296(8) 0.0302(8) -0.0021(7)
F3 0.152(3) 0.141(3) 0.107(2) -0.018(2) 0.002(2) -0.092(2)
F4 0.169(4) 0.144(3) 0.071(2) 0.013(2) -0.052(2) -0.075(3)
F5 0.167(4) 0.130(4) 0.146(4) -0.061(3) -0.011(4) -0.044(3)
F3' 0.194(5) 0.098(3) 0.078(3) 0.006(3) -0.010(3) -0.073(3)
F4' 0.149(5) 0.161(4) 0.137(5) -0.004(4) -0.066(4) -0.049(4)
F5' 0.198(4) 0.099(3) 0.091(3) -0.033(2) -0.008(3) -0.070(2)
O1 0.0883(11) 0.0484(8) 0.0622(9) -0.0159(7) 0.0107(8) -0.0264(7)
N1 0.0545(10) 0.0400(8) 0.0501(9) -0.0076(7) -0.0025(7) -0.0111(7)
N2 0.0661(11) 0.0433(9) 0.0680(11) -0.0030(8) -0.0096(9) -0.0080(8)
N3 0.0557(10) 0.0395(9) 0.0511(9) -0.0120(7) 0.0026(7) -0.0109(7)
C1 0.0528(11) 0.0346(9) 0.0515(11) -0.0043(8) 0.0015(8) -0.0099(8)
C2 0.0678(13) 0.0447(10) 0.0516(12) -0.0107(9) 0.0073(10) -0.0155(9)
C3 0.0591(13) 0.0494(11) 0.0756(15) -0.0145(10) 0.0175(11) -0.0042(9)
C4 0.0516(12) 0.0578(13) 0.0821(16) -0.0071(11) -0.0006(11) 0.0001(10)
C5 0.0578(13) 0.0529(12) 0.0609(13) -0.0064(10) -0.0071(10) -0.0048(9)
C6 0.0524(11) 0.0367(9) 0.0509(11) -0.0052(8) 0.0010(8) -0.0070(8)
C7 0.0667(14) 0.0651(14) 0.0707(15) -0.0094(11) -0.0147(11) -0.0017(11)
C8 0.0615(14) 0.0805(16) 0.0756(15) -0.0218(13) -0.0123(12) -0.0186(12)
C9 0.0696(14) 0.0519(12) 0.0719(14) -0.0124(10) -0.0053(11) -0.0222(10)
C10 0.0560(11) 0.0418(10) 0.0479(11) -0.0061(8) -0.0038(9) -0.0107(8)
C11 0.0565(12) 0.0513(11) 0.0522(11) -0.0119(9) 0.0030(9) -0.0132(9)
C12 0.0603(13) 0.0776(15) 0.0695(15) -0.0151(12) 0.0056(11) -0.0138(11)
C13 0.0712(16) 0.099(2) 0.090(2) -0.0038(16) -0.0108(14) 0.0057(14)
C14 0.0720(14) 0.0695(14) 0.0489(12) -0.0098(10) 0.0051(10) -0.0181(11)
C15 0.0710(14) 0.0614(13) 0.0413(11) -0.0054(9) 0.0009(9) -0.0099(10)
C16 0.0914(18) 0.0649(14) 0.0595(14) -0.0148(11) -0.0107(12) -0.0019(12)
C17 0.092(2) 0.0840(18) 0.0786(18) -0.0183(14) -0.0118(15) 0.0147(15)
C18 0.0684(16) 0.096(2) 0.0764(17) 0.0010(15) -0.0142(13) -0.0010(14)
C19 0.0761(16) 0.0739(15) 0.0583(13) -0.0028(11) -0.0118(11) -0.0147(12)
C20 0.0751(15) 0.0614(13) 0.0544(13) -0.0102(10) -0.0024(11) -0.0080(11)
C21 0.100(2) 0.083(2) 0.103(2) -0.0035(18) -0.033(2) -0.0233(18)

loop_
_atom_type_symbol
_atom_type_description
_atom_type_scat_dispersion_real
_atom_type_scat_dispersion_imag
_atom_type_scat_source
C C 0.0033 0.0016 'International Tables Vol C Tables 4.2.6.8 and 6.1.1.4'
H H 0.0000 0.0000 'International Tables Vol C Tables 4.2.6.8 and 6.1.1.4'
F F 0.0171 0.0103 'International Tables Vol C Tables 4.2.6.8 and 6.1.1.4'
N N 0.0061 0.0033 'International Tables Vol C Tables 4.2.6.8 and 6.1.1.4'
O O 0.0106 0.0060 'International Tables Vol C Tables 4.2.6.8 and 6.1.1.4'

loop_
_geom_angle_atom_site_label_1
_geom_angle_atom_site_label_2
_geom_angle_atom_site_label_3
_geom_angle
C9 N1 N2 111.60(17)
C9 N1 C1 128.20(17)
N2 N1 C1 119.82(14)
C7 N2 N1 103.85(17)
C10 N3 C6 121.34(15)
C10 N3 H3A 120.4(14)
C6 N3 H3A 117.5(14)
C2 C1 C6 119.16(18)
C2 C1 N1 118.72(17)
C6 C1 N1 122.11(16)
F1 C2 C3 119.78(18)
F1 C2 C1 119.70(19)
C3 C2 C1 120.51(19)
F2 C3 C4 120.3(2)
F2 C3 C2 118.7(2)
C4 C3 C2 120.92(19)
C3 C4 C5 119.2(2)
C3 C4 H4 120.4
C5 C4 H4 120.4
C4 C5 C6 120.9(2)
C4 C5 H5 119.6
C6 C5 H5 119.6
C5 C6 C1 119.33(18)
C5 C6 N3 120.03(17)
C1 C6 N3 120.63(17)
N2 C7 C8 112.2(2)
N2 C7 H7 123.9
C8 C7 H7 123.9
C9 C8 C7 105.2(2)
C9 C8 H8 127.4
C7 C8 H8 127.4
N1 C9 C8 107.06(19)
N1 C9 H9 126.5
C8 C9 H9 126.5
O1 C10 N3 122.08(18)
O1 C10 C11 122.09(17)
N3 C10 C11 115.80(15)
C10 C11 C12 110.43(17)
C10 C11 C14 108.59(16)
C12 C11 C14 111.35(17)
C10 C11 H11 108.8
C12 C11 H11 108.8
C14 C11 H11 108.8
C13 C12 C11 113.4(2)
C13 C12 H12A 108.9
C11 C12 H12A 108.9
C13 C12 H12B 108.9
C11 C12 H12B 108.9
H12A C12 H12B 107.7
C12 C13 H13A 109.5
C12 C13 H13B 109.5
H13A C13 H13B 109.5
C12 C13 H13C 109.5
H13A C13 H13C 109.5
H13B C13 H13C 109.5
C15 C14 C11 113.32(17)
C15 C14 H14A 108.9
C11 C14 H14A 108.9
C15 C14 H14B 108.9
C11 C14 H14B 108.9
H14A C14 H14B 107.7
C16 C15 C20 117.9(2)
C16 C15 C14 121.0(2)
C20 C15 C14 121.0(2)
C17 C16 C15 121.2(2)
C17 C16 H16 119.4
C15 C16 H16 119.4
C16 C17 C18 120.5(3)
C16 C17 H17 119.7
C18 C17 H17 119.7
C17 C18 C19 119.4(3)
C17 C18 H18 120.3
C19 C18 H18 120.3
C20 C19 C18 120.1(2)
C20 C19 C21 120.9(3)
C18 C19 C21 119.0(3)
C19 C20 C15 120.9(2)
C19 C20 H20 119.5
C15 C20 H20 119.5
F5 C21 F4 110.7(5)
F3' C21 F4' 109.9(6)
F5 C21 F3 98.5(5)
F4 C21 F3 108.1(4)
F3' C21 F5' 89.5(5)
F4' C21 F5' 108.5(5)
F5 C21 C19 114.5(4)
F4 C21 C19 115.3(3)
F3' C21 C19 118.9(3)
F4' C21 C19 115.8(5)
F3 C21 C19 108.0(3)
F5' C21 C19 110.8(3)

loop_
_geom_bond_atom_site_label_1
_geom_bond_atom_site_label_2
_geom_bond_distance
F1 C2 1.336(2)
F2 C3 1.350(2)
F3 C21 1.375(5)
F4 C21 1.285(5)
F5 C21 1.249(6)
F3' C21 1.309(6)
F4' C21 1.332(9)
F5' C21 1.447(6)
O1 C10 1.218(2)
N1 C9 1.340(2)
N1 N2 1.358(2)
N1 C1 1.418(2)
N2 C7 1.319(3)
N3 C10 1.353(2)
N3 C6 1.417(2)
N3 H3A 0.83(2)
C1 C2 1.381(3)
C1 C6 1.393(3)
C2 C3 1.368(3)
C3 C4 1.367(3)
C4 C5 1.380(3)
C4 H4 0.9300
C5 C6 1.382(3)
C5 H5 0.9300
C7 C8 1.375(3)
C7 H7 0.9300
C8 C9 1.352(3)
C8 H8 0.9300
C9 H9 0.9300
C10 C11 1.517(3)
C11 C12 1.524(3)
C11 C14 1.538(3)
C11 H11 0.9800
C12 C13 1.503(4)
C12 H12A 0.9700
C12 H12B 0.9700
C13 H13A 0.9600
C13 H13B 0.9600
C13 H13C 0.9600
C14 C15 1.504(3)
C14 H14A 0.9700
C14 H14B 0.9700
C15 C16 1.382(3)
C15 C20 1.390(3)
C16 C17 1.370(4)
C16 H16 0.9300
C17 C18 1.375(4)
C17 H17 0.9300
C18 C19 1.379(4)
C18 H18 0.9300
C19 C20 1.377(3)
C19 C21 1.473(4)
C20 H20 0.9300

loop_
_geom_hbond_atom_site_label_D
_geom_hbond_atom_site_label_H
_geom_hbond_atom_site_label_A
_geom_hbond_distance_DH
_geom_hbond_distance_HA
_geom_hbond_distance_DA
_geom_hbond_angle_DHA
_geom_hbond_site_symmetry_A
N3 H3A N2 0.83(2) 2.13(2) 2.952(2) 169.4(19) 2_676
C11 H11 F5' 0.98 2.59 3.337(5) 133.4 2_677
C8 H8 F2 0.93 2.63 3.492(3) 154.8 1_455
C7 H7 F3 0.93 2.57 3.284(5) 133.4 2_676
C7 H7 F3 0.93 2.57 3.284(5) 133.4 2_676
C8 H8 F2 0.93 2.63 3.492(3) 154.8 1_455
C11 H11 F5' 0.98 2.59 3.337(5) 133.4 2_677
N3 H3A N2 0.83(2) 2.13(2) 2.952(2) 169.4(19) 2_676

loop_
_geom_torsion_atom_site_label_1
_geom_torsion_atom_site_label_2
_geom_torsion_atom_site_label_3
_geom_torsion_atom_site_label_4
_geom_torsion
C9 N1 N2 C7 0.8(2)
C1 N1 N2 C7 174.24(18)
C9 N1 C1 C2 73.7(3)
N2 N1 C1 C2 -98.6(2)
C9 N1 C1 C6 -107.5(2)
N2 N1 C1 C6 80.3(2)
C6 C1 C2 F1 -179.75(16)
N1 C1 C2 F1 -0.9(3)
C6 C1 C2 C3 -0.8(3)
N1 C1 C2 C3 178.03(17)
F1 C2 C3 F2 -2.4(3)
C1 C2 C3 F2 178.70(17)
F1 C2 C3 C4 177.48(19)
C1 C2 C3 C4 -1.4(3)
F2 C3 C4 C5 -177.67(19)
C2 C3 C4 C5 2.5(3)
C3 C4 C5 C6 -1.2(3)
C4 C5 C6 C1 -1.0(3)
C4 C5 C6 N3 178.13(18)
C2 C1 C6 C5 2.0(3)
N1 C1 C6 C5 -176.81(16)
C2 C1 C6 N3 -177.10(16)
N1 C1 C6 N3 4.1(3)
C10 N3 C6 C5 -108.4(2)
C10 N3 C6 C1 70.7(2)
N1 N2 C7 C8 -0.7(3)
N2 C7 C8 C9 0.4(3)
N2 N1 C9 C8 -0.6(2)
C1 N1 C9 C8 -173.34(19)
C7 C8 C9 N1 0.1(3)
C6 N3 C10 O1 -8.7(3)
C6 N3 C10 C11 169.31(17)
O1 C10 C11 C12 -59.0(3)
N3 C10 C11 C12 122.96(19)
O1 C10 C11 C14 63.3(2)
N3 C10 C11 C14 -114.68(18)
C10 C11 C12 C13 -63.6(3)
C14 C11 C12 C13 175.7(2)
C10 C11 C14 C15 57.9(2)
C12 C11 C14 C15 179.74(18)
C11 C14 C15 C16 -95.7(3)
C11 C14 C15 C20 82.1(2)
C20 C15 C16 C17 -1.6(4)
C14 C15 C16 C17 176.4(2)
C15 C16 C17 C18 0.6(4)
C16 C17 C18 C19 0.9(4)
C17 C18 C19 C20 -1.5(4)
C17 C18 C19 C21 179.4(3)
C18 C19 C20 C15 0.5(4)
C21 C19 C20 C15 179.6(2)
C16 C15 C20 C19 1.0(3)
C14 C15 C20 C19 -177.0(2)
C20 C19 C21 F5 -6.1(7)
C18 C19 C21 F5 173.1(5)
C20 C19 C21 F4 124.2(4)
C18 C19 C21 F4 -56.6(5)
C20 C19 C21 F3' -62.5(7)
C18 C19 C21 F3' 116.7(7)
C20 C19 C21 F4' 163.1(5)
C18 C19 C21 F4' -17.8(6)
C20 C19 C21 F3 -114.7(4)
C18 C19 C21 F3 64.4(4)
C20 C19 C21 F5' 39.0(4)
C18 C19 C21 F5' -141.9(3)
